data_4326801
loop_
_publ_author_name
'Bel\'en Alvarez'
'M. Angeles Alvarez'
'Inmaculada Amor'
'M. Esther Garc\'ia'
'Miguel A. Ruiz'

_publ_section_title
;
 A Thiophosphinidene Complex as a Vehicle in Phosphinidene
 Transmetalation: Easy Formation and Cleavage of a P-S Bond
;
_journal_name_full 'Inorganic Chemistry'
_journal_page_first 10561
_journal_page_last 10563
_journal_paper_doi 10.1021/ic202058h
_journal_volume 50
_journal_year 2011
_chemical_compound_source 'synthesis as described'
_chemical_formula_moiety 'C34 H39 Fe Mo2 O6 P S'
_chemical_formula_sum 'C34 H39 Fe Mo2 O6 P S'
_chemical_formula_weight 854.42
_chemical_name_systematic
;
 ?
;
_space_group_IT_number 2
_symmetry_cell_setting triclinic
_symmetry_Int_Tables_number 2
_symmetry_space_group_name_Hall '-P 1'
_symmetry_space_group_name_H-M 'P -1'
_atom_sites_solution_hydrogens geom
_atom_sites_solution_primary direct
_atom_sites_solution_secondary difmap
_audit_conform_dict_location ftp://ftp.iucr.org/pub/cif_core.dic
_audit_conform_dict_name cif_core.dic
_audit_conform_dict_version 2.3
_audit_creation_method 'WinGX routine CIF_UPDATE'
_cell_angle_alpha 77.456(2)
_cell_angle_beta 83.659(2)
_cell_angle_gamma 89.924(3)
_cell_formula_units_Z 2
_cell_length_a 10.1160(4)
_cell_length_b 10.9552(4)
_cell_length_c 15.9379(5)
_cell_measurement_reflns_used 1916
_cell_measurement_temperature 100(2)
_cell_measurement_theta_max 26.37
_cell_measurement_theta_min 3.13
_cell_measurement_wavelength 0.71073
_cell_volume 1713.11(11)
_computing_cell_refinement 'BRUKER APEX'
_computing_data_collection 'BRUKER APEX'
_computing_molecular_graphics 'Ortep-3 for Windows (Farrugia, 1997)'
_computing_publication_material 'WinGX publication routines (Farrugia, 1999)'
_computing_structure_refinement 'SHELXL-97 (Sheldrick, 1997)'
_computing_structure_solution 'SHELXL-97 (Sheldrick, 1997)'
_diffrn_ambient_temperature 100.0(1)
_diffrn_measured_fraction_theta_full 0.998
_diffrn_measured_fraction_theta_max 0.998
_diffrn_measurement_device 'four-circle diffractometer'
_diffrn_measurement_device_type 'BRUKER APPEX-II CCD'
_diffrn_measurement_method 'omega/phi scans'
_diffrn_radiation_monochromator graphite
_diffrn_radiation_probe x-ray
_diffrn_radiation_source 'fine-focus sealed tube'
_diffrn_radiation_type MoK\a
_diffrn_radiation_wavelength 0.71073
_diffrn_reflns_av_R_equivalents 0.0300
_diffrn_reflns_av_unetI/netI 0.0186
_diffrn_reflns_limit_h_max 12
_diffrn_reflns_limit_h_min -12
_diffrn_reflns_limit_k_max 13
_diffrn_reflns_limit_k_min -13
_diffrn_reflns_limit_l_max 19
_diffrn_reflns_limit_l_min 0
_diffrn_reflns_number 39867
_diffrn_reflns_theta_full 26.43
_diffrn_reflns_theta_max 26.43
_diffrn_reflns_theta_min 1.9
_exptl_absorpt_coefficient_mu 1.289
_exptl_absorpt_correction_T_max 0.7454
_exptl_absorpt_correction_T_min 0.6461
_exptl_absorpt_correction_type multi-scan
_exptl_absorpt_process_details 'BRUKER Sadabs'
_exptl_crystal_colour black
_exptl_crystal_density_diffrn 1.656
_exptl_crystal_description prism
_exptl_crystal_F_000 864
_exptl_crystal_size_max 0.47
_exptl_crystal_size_mid 0.21
_exptl_crystal_size_min 0.15
_refine_diff_density_max 0.584
_refine_diff_density_min -0.417
_refine_diff_density_rms 0.073
_refine_ls_extinction_method none
_refine_ls_goodness_of_fit_ref 1.109
_refine_ls_hydrogen_treatment mixed
_refine_ls_matrix_type full
_refine_ls_number_parameters 418
_refine_ls_number_reflns 7054
_refine_ls_number_restraints 0
_refine_ls_restrained_S_all 1.109
_refine_ls_R_factor_all 0.0214
_refine_ls_R_factor_gt 0.0188
_refine_ls_shift/su_max 0.002
_refine_ls_shift/su_mean 0
_refine_ls_structure_factor_coef Fsqd
_refine_ls_weighting_details 'calc w=1/[\s^2^(Fo^2^)+(0.0181P)^2^+1.7190P] where P=(Fo^2^+2Fc^2^)/3'
_refine_ls_weighting_scheme calc
_refine_ls_wR_factor_gt 0.0498
_refine_ls_wR_factor_ref 0.051
_reflns_number_gt 6534
_reflns_number_total 7054
_reflns_threshold_expression >2sigma(I)
_cod_data_source_file ic202058h_si_002_3.cif
_cod_data_source_block compound5
_cod_database_code 4326801

loop_
_symmetry_equiv_pos_as_xyz
'x, y, z'
'-x, -y, -z'

loop_
_atom_site_label
_atom_site_type_symbol
_atom_site_fract_x
_atom_site_fract_y
_atom_site_fract_z
_atom_site_U_iso_or_equiv
_atom_site_adp_type
_atom_site_occupancy
_atom_site_symmetry_multiplicity
_atom_site_calc_flag
_atom_site_refinement_flags
_atom_site_disorder_assembly
_atom_site_disorder_group
Mo1 Mo 0.593878(16) 0.656566(14) 0.617012(10) 0.01129(5) Uani 1 1 d . . .
Mo2 Mo 0.947885(15) 0.367081(15) 0.738536(10) 0.01119(5) Uani 1 1 d . A .
Fe1 Fe 0.56792(3) 0.55231(2) 0.803116(17) 0.01220(6) Uani 1 1 d . A .
P1 P 0.72244(5) 0.41966(4) 0.77356(3) 0.01049(9) Uani 1 1 d . . .
S1 S 0.56247(4) 0.44065(4) 0.69739(3) 0.01137(9) Uani 1 1 d . A .
O1 O 0.79984(16) 0.82066(15) 0.67533(11) 0.0280(4) Uani 1 1 d . . .
O2 O 0.85624(16) 0.60936(15) 0.51104(10) 0.0290(4) Uani 1 1 d . . .
O3 O 0.84098(14) 0.31857(14) 0.57078(9) 0.0198(3) Uani 1 1 d . . .
O4 O 0.76082(16) 0.69293(14) 0.87142(10) 0.0253(3) Uani 1 1 d . A .
O5 O 0.35150(16) 0.73207(15) 0.79719(10) 0.0268(3) Uani 1 1 d . A .
O6 O 0.42447(18) 0.39657(15) 0.95989(10) 0.0312(4) Uani 1 1 d . A .
C1 C 0.7214(2) 0.75453(19) 0.65880(13) 0.0187(4) Uani 1 1 d . . .
C2 C 0.7589(2) 0.62001(19) 0.55508(13) 0.0186(4) Uani 1 1 d . . .
C3 C 0.88109(19) 0.33393(18) 0.63165(12) 0.0146(4) Uani 1 1 d . A .
C4 C 0.6810(2) 0.64284(18) 0.84454(13) 0.0173(4) Uani 1 1 d . . .
C5 C 0.4362(2) 0.66252(19) 0.79367(13) 0.0186(4) Uani 1 1 d . . .
C6 C 0.4821(2) 0.45455(19) 0.89851(13) 0.0190(4) Uani 1 1 d . . .
C7 C 0.4466(2) 0.81912(19) 0.59041(14) 0.0200(4) Uani 1 1 d . . .
H7 H 0.4408 0.8774 0.6252 0.024 Uiso 1 1 calc R . .
C8 C 0.5360(2) 0.82536(19) 0.51426(14) 0.0210(4) Uani 1 1 d . . .
H8 H 0.5984 0.889 0.4898 0.025 Uiso 1 1 calc R . .
C9 C 0.5129(2) 0.7165(2) 0.48223(13) 0.0196(4) Uani 1 1 d . . .
H9 H 0.5588 0.696 0.4335 0.023 Uiso 1 1 calc R . .
C10 C 0.4084(2) 0.64513(19) 0.53692(13) 0.0189(4) Uani 1 1 d . . .
H10 H 0.373 0.5701 0.5301 0.023 Uiso 1 1 calc R . .
C11 C 0.3669(2) 0.70745(19) 0.60406(13) 0.0187(4) Uani 1 1 d . . .
H11 H 0.2997 0.6805 0.6491 0.022 Uiso 1 1 calc R . .
C12 C 1.0642(4) 0.5398(3) 0.6488(2) 0.0155(8) Uiso 0.7 1 d P A 1
H12 H 1.0456 0.5683 0.5921 0.019 Uiso 0.7 1 calc PR A 1
C13 C 1.1572(4) 0.4475(4) 0.6770(3) 0.0183(9) Uiso 0.7 1 d P A 1
H13 H 1.2107 0.4053 0.6419 0.022 Uiso 0.7 1 calc PR A 1
C14 C 1.1549(4) 0.4304(3) 0.7681(3) 0.0178(9) Uiso 0.7 1 d P A 1
H14 H 1.206 0.3747 0.803 0.021 Uiso 0.7 1 calc PR A 1
C15 C 1.0605(4) 0.5137(4) 0.7965(2) 0.0176(9) Uiso 0.7 1 d P A 1
H15 H 1.0392 0.5228 0.853 0.021 Uiso 0.7 1 calc PR A 1
C16 C 1.0046(3) 0.5809(3) 0.7215(3) 0.0175(9) Uiso 0.7 1 d P A 1
H16 H 0.94 0.6415 0.721 0.021 Uiso 0.7 1 calc PR A 1
C12B C 1.1357(9) 0.4704(8) 0.6580(6) 0.017(2) Uiso 0.3 1 d P A 2
H12B H 1.1717 0.4442 0.6088 0.02 Uiso 0.3 1 calc PR A 2
C13B C 1.1694(8) 0.4275(7) 0.7423(6) 0.0145(19) Uiso 0.3 1 d P A 2
H13B H 1.2327 0.3682 0.7589 0.017 Uiso 0.3 1 calc PR A 2
C14B C 1.0913(9) 0.4895(8) 0.7972(5) 0.016(2) Uiso 0.3 1 d P A 2
H14B H 1.0937 0.4771 0.8566 0.019 Uiso 0.3 1 calc PR A 2
C15B C 1.0074(7) 0.5745(6) 0.7480(6) 0.0088(17) Uiso 0.3 1 d P A 2
H15B H 0.9464 0.6274 0.7688 0.011 Uiso 0.3 1 calc PR A 2
C16B C 1.0354(8) 0.5624(7) 0.6619(5) 0.0149(18) Uiso 0.3 1 d P A 2
H16B H 0.9954 0.6068 0.6151 0.018 Uiso 0.3 1 calc PR A 2
C17 C 0.75959(18) 0.26028(17) 0.81539(11) 0.0114(4) Uani 1 1 d . A .
C18 C 0.87510(19) 0.24325(18) 0.86576(12) 0.0137(4) Uani 1 1 d . A .
C19 C 0.9783(2) 0.17854(18) 0.82519(12) 0.0148(4) Uani 1 1 d . A .
C20 C 0.95698(19) 0.13950(18) 0.74755(12) 0.0147(4) Uani 1 1 d . . .
C21 C 0.81922(19) 0.09436(18) 0.74692(12) 0.0138(4) Uani 1 1 d . A .
C22 C 0.71767(19) 0.14775(17) 0.78482(12) 0.0123(4) Uani 1 1 d . . .
C23 C 0.8745(2) 0.25946(19) 0.95945(12) 0.0173(4) Uani 1 1 d . . .
C24 C 1.0134(2) 0.2527(2) 0.98900(14) 0.0244(5) Uani 1 1 d . A .
H24A H 1.0698 0.317 0.9515 0.037 Uiso 1 1 calc R . .
H24B H 1.0498 0.1724 0.9868 0.037 Uiso 1 1 calc R . .
H24C H 1.0078 0.2646 1.0472 0.037 Uiso 1 1 calc R . .
C25 C 0.8083(2) 0.3792(2) 0.97504(14) 0.0268(5) Uani 1 1 d . A .
H25A H 0.8062 0.3816 1.035 0.04 Uiso 1 1 calc R . .
H25B H 0.7191 0.3807 0.9597 0.04 Uiso 1 1 calc R . .
H25C H 0.858 0.4504 0.9402 0.04 Uiso 1 1 calc R . .
C26 C 0.7897(2) 0.1483(2) 1.01529(14) 0.0282(5) Uani 1 1 d . A .
H26A H 0.8298 0.0713 1.0078 0.042 Uiso 1 1 calc R . .
H26B H 0.7017 0.1515 0.9978 0.042 Uiso 1 1 calc R . .
H26C H 0.7849 0.1527 1.075 0.042 Uiso 1 1 calc R . .
C27 C 1.0672(2) 0.07301(19) 0.70049(14) 0.0182(4) Uani 1 1 d . A .
C28 C 1.0386(2) 0.0713(2) 0.60854(13) 0.0207(4) Uani 1 1 d . . .
H28A H 1.0452 0.1549 0.5739 0.031 Uiso 1 1 calc R A .
H28B H 0.9505 0.0378 0.6101 0.031 Uiso 1 1 calc R . .
H28C H 1.1021 0.02 0.5839 0.031 Uiso 1 1 calc R . .
C29 C 1.0699(2) -0.0624(2) 0.75366(14) 0.0259(5) Uani 1 1 d . . .
H29A H 1.1361 -0.1079 0.7259 0.039 Uiso 1 1 calc R A .
H29B H 0.9843 -0.1021 0.7574 0.039 Uiso 1 1 calc R . .
H29C H 1.091 -0.0615 0.8108 0.039 Uiso 1 1 calc R . .
C30 C 1.2048(2) 0.1336(3) 0.69386(19) 0.0345(6) Uani 1 1 d . . .
H30A H 1.2697 0.0856 0.6673 0.052 Uiso 1 1 calc R A .
H30B H 1.226 0.1361 0.7507 0.052 Uiso 1 1 calc R . .
H30C H 1.2052 0.2172 0.6594 0.052 Uiso 1 1 calc R . .
C31 C 0.58128(19) 0.08152(17) 0.81255(12) 0.0143(4) Uani 1 1 d . A .
C32 C 0.4775(2) 0.16071(19) 0.85188(13) 0.0180(4) Uani 1 1 d . . .
H32A H 0.4624 0.2347 0.8095 0.027 Uiso 1 1 calc R A .
H32B H 0.5091 0.184 0.901 0.027 Uiso 1 1 calc R . .
H32C H 0.3957 0.1132 0.8699 0.027 Uiso 1 1 calc R . .
C33 C 0.5312(2) 0.0443(2) 0.73426(15) 0.0240(5) Uani 1 1 d . . .
H33A H 0.4478 -0.0006 0.7518 0.036 Uiso 1 1 calc R A .
H33B H 0.5951 -0.0079 0.7109 0.036 Uiso 1 1 calc R . .
H33C H 0.5193 0.1182 0.6909 0.036 Uiso 1 1 calc R . .
C34 C 0.5988(2) -0.0382(2) 0.88143(16) 0.0264(5) Uani 1 1 d . . .
H34A H 0.6256 -0.016 0.9322 0.04 Uiso 1 1 calc R A .
H34B H 0.6656 -0.0886 0.8589 0.04 Uiso 1 1 calc R . .
H34C H 0.516 -0.0847 0.8961 0.04 Uiso 1 1 calc R . .
H21 H 0.812(2) 0.028(2) 0.7309(14) 0.011(5) Uiso 1 1 d . . .
H19 H 1.063(2) 0.168(2) 0.8497(15) 0.021(6) Uiso 1 1 d . . .

loop_
_atom_site_aniso_label
_atom_site_aniso_U_11
_atom_site_aniso_U_22
_atom_site_aniso_U_33
_atom_site_aniso_U_23
_atom_site_aniso_U_13
_atom_site_aniso_U_12
Mo1 0.01254(8) 0.00939(8) 0.01190(8) -0.00149(6) -0.00279(6) -0.00029(6)
Mo2 0.00943(8) 0.01249(8) 0.01189(8) -0.00261(6) -0.00231(6) -0.00088(6)
Fe1 0.01375(13) 0.01173(13) 0.01184(13) -0.00410(10) -0.00150(10) 0.00136(10)
P1 0.0108(2) 0.0103(2) 0.0106(2) -0.00230(17) -0.00198(17) -0.00041(17)
S1 0.0118(2) 0.0106(2) 0.0120(2) -0.00243(16) -0.00260(17) -0.00032(16)
O1 0.0285(9) 0.0218(8) 0.0356(9) -0.0073(7) -0.0102(7) -0.0091(7)
O2 0.0248(8) 0.0318(9) 0.0231(8) 0.0048(7) 0.0078(7) 0.0076(7)
O3 0.0205(7) 0.0246(8) 0.0164(7) -0.0067(6) -0.0064(6) 0.0033(6)
O4 0.0277(8) 0.0231(8) 0.0293(8) -0.0117(7) -0.0091(7) -0.0010(7)
O5 0.0274(8) 0.0298(9) 0.0250(8) -0.0097(7) -0.0039(7) 0.0149(7)
O6 0.0431(10) 0.0281(9) 0.0197(8) -0.0065(7) 0.0111(7) -0.0059(7)
C1 0.0204(10) 0.0155(10) 0.0196(10) -0.0014(8) -0.0033(8) 0.0009(8)
C2 0.0218(11) 0.0151(10) 0.0163(9) 0.0023(8) -0.0033(8) 0.0010(8)
C3 0.0111(9) 0.0142(9) 0.0167(9) -0.0011(7) 0.0016(7) 0.0013(7)
C4 0.0225(10) 0.0139(9) 0.0164(9) -0.0057(8) -0.0015(8) 0.0038(8)
C5 0.0227(11) 0.0196(10) 0.0142(9) -0.0055(8) -0.0021(8) -0.0003(8)
C6 0.0228(10) 0.0179(10) 0.0176(10) -0.0078(8) -0.0008(8) 0.0024(8)
C7 0.0220(10) 0.0147(10) 0.0252(11) -0.0051(8) -0.0102(8) 0.0060(8)
C8 0.0233(11) 0.0151(10) 0.0221(10) 0.0044(8) -0.0083(8) -0.0009(8)
C9 0.0218(10) 0.0236(11) 0.0132(9) -0.0016(8) -0.0070(8) 0.0041(8)
C10 0.0192(10) 0.0182(10) 0.0208(10) -0.0030(8) -0.0115(8) 0.0006(8)
C11 0.0141(9) 0.0212(10) 0.0211(10) -0.0027(8) -0.0064(8) 0.0031(8)
C17 0.0105(8) 0.0129(9) 0.0101(8) -0.0011(7) -0.0008(7) -0.0002(7)
C18 0.0138(9) 0.0130(9) 0.0138(9) -0.0005(7) -0.0036(7) -0.0016(7)
C19 0.0136(9) 0.0145(9) 0.0159(9) -0.0004(7) -0.0059(7) 0.0002(7)
C20 0.0134(9) 0.0132(9) 0.0176(9) -0.0024(7) -0.0035(7) 0.0022(7)
C21 0.0162(10) 0.0104(9) 0.0161(9) -0.0038(7) -0.0052(7) -0.0008(7)
C22 0.0136(9) 0.0111(9) 0.0116(8) 0.0002(7) -0.0043(7) -0.0008(7)
C23 0.0197(10) 0.0201(10) 0.0129(9) -0.0030(8) -0.0064(8) -0.0001(8)
C24 0.0248(11) 0.0324(12) 0.0184(10) -0.0071(9) -0.0100(9) 0.0014(9)
C25 0.0371(13) 0.0316(12) 0.0155(10) -0.0108(9) -0.0085(9) 0.0112(10)
C26 0.0336(13) 0.0350(13) 0.0137(10) 0.0014(9) -0.0059(9) -0.0087(10)
C27 0.0127(9) 0.0196(10) 0.0247(10) -0.0085(8) -0.0047(8) 0.0041(8)
C28 0.0196(10) 0.0220(11) 0.0205(10) -0.0058(8) 0.0005(8) 0.0050(8)
C29 0.0296(12) 0.0254(12) 0.0252(11) -0.0074(9) -0.0102(9) 0.0155(9)
C30 0.0119(10) 0.0431(15) 0.0564(16) -0.0290(13) -0.0027(10) 0.0041(10)
C31 0.0135(9) 0.0110(9) 0.0176(9) -0.0011(7) -0.0026(7) -0.0016(7)
C32 0.0160(10) 0.0157(10) 0.0210(10) -0.0033(8) 0.0017(8) -0.0036(8)
C33 0.0139(10) 0.0331(12) 0.0295(11) -0.0164(10) -0.0028(9) -0.0027(9)
C34 0.0213(11) 0.0154(10) 0.0368(13) 0.0059(9) -0.0014(9) -0.0031(8)

loop_
_atom_type_symbol
_atom_type_description
_atom_type_scat_dispersion_real
_atom_type_scat_dispersion_imag
_atom_type_scat_source
C C 0.0033 0.0016 'International Tables Vol C Tables 4.2.6.8 and 6.1.1.4'
H H 0 0 'International Tables Vol C Tables 4.2.6.8 and 6.1.1.4'
Fe Fe 0.3463 0.8444 'International Tables Vol C Tables 4.2.6.8 and 6.1.1.4'
Mo Mo -1.6832 0.6857 'International Tables Vol C Tables 4.2.6.8 and 6.1.1.4'
O O 0.0106 0.006 'International Tables Vol C Tables 4.2.6.8 and 6.1.1.4'
P P 0.1023 0.0942 'International Tables Vol C Tables 4.2.6.8 and 6.1.1.4'
S S 0.1246 0.1234 'International Tables Vol C Tables 4.2.6.8 and 6.1.1.4'

loop_
_geom_angle_atom_site_label_1
_geom_angle_atom_site_label_2
_geom_angle_atom_site_label_3
_geom_angle
C2 Mo1 C1 78.26(9)
C2 Mo1 C8 97.59(8)
C1 Mo1 C8 93.19(8)
C2 Mo1 C7 132.75(8)
C1 Mo1 C7 93.87(8)
C8 Mo1 C7 35.74(8)
C2 Mo1 C9 87.09(8)
C1 Mo1 C9 124.19(8)
C8 Mo1 C9 35.63(8)
C7 Mo1 C9 58.99(7)
C2 Mo1 C11 144.39(8)
C1 Mo1 C11 125.27(8)
C8 Mo1 C11 58.76(7)
C7 Mo1 C11 35.35(7)
C9 Mo1 C11 57.95(7)
C2 Mo1 C10 111.71(8)
C1 Mo1 C10 150.24(8)
C8 Mo1 C10 58.40(7)
C7 Mo1 C10 58.30(7)
C9 Mo1 C10 34.57(7)
C11 Mo1 C10 34.43(7)
C2 Mo1 S1 92.27(6)
C1 Mo1 S1 114.83(6)
C8 Mo1 S1 151.69(6)
C7 Mo1 S1 131.75(6)
C9 Mo1 S1 119.34(5)
C11 Mo1 S1 98.95(5)
C10 Mo1 S1 93.30(5)
C2 Mo1 Fe1 114.62(6)
C1 Mo1 Fe1 76.34(6)
C8 Mo1 Fe1 142.64(6)
C7 Mo1 Fe1 108.26(5)
C9 Mo1 Fe1 154.09(5)
C11 Mo1 Fe1 98.09(5)
C10 Mo1 Fe1 119.85(5)
S1 Mo1 Fe1 49.673(12)
C3 Mo2 C18 118.52(7)
C3 Mo2 C19 106.85(7)
C18 Mo2 C19 37.23(7)
C3 Mo2 C17 87.15(7)
C18 Mo2 C17 37.90(7)
C19 Mo2 C17 63.02(7)
C3 Mo2 C12B 91.1(2)
C18 Mo2 C12B 143.1(3)
C19 Mo2 C12B 116.9(3)
C17 Mo2 C12B 178.1(2)
C3 Mo2 C13 98.11(11)
C18 Mo2 C13 132.77(12)
C19 Mo2 C13 106.97(12)
C17 Mo2 C13 169.83(12)
C12B Mo2 C13 10.6(2)
C3 Mo2 C14 133.05(12)
C18 Mo2 C14 100.35(11)
C19 Mo2 C14 87.96(10)
C17 Mo2 C14 137.38(11)
C12B Mo2 C14 44.1(3)
C13 Mo2 C14 35.50(13)
C3 Mo2 C12 86.95(10)
C18 Mo2 C12 154.39(10)
C19 Mo2 C12 142.24(11)
C17 Mo2 C12 154.43(11)
C12B Mo2 C12 26.0(2)
C13 Mo2 C12 35.36(13)
C14 Mo2 C12 58.92(12)
C3 Mo2 C16B 90.8(2)
C18 Mo2 C16B 148.1(2)
C19 Mo2 C16B 149.2(2)
C17 Mo2 C16B 144.8(2)
C12B Mo2 C16B 35.9(3)
C13 Mo2 C16B 44.3(2)
C14 Mo2 C16B 62.0(2)
C12 Mo2 C16B 10.9(2)
C3 Mo2 C13B 122.6(2)
C18 Mo2 C13B 108.5(2)
C19 Mo2 C13B 90.9(2)
C17 Mo2 C13B 146.2(2)
C12B Mo2 C13B 35.0(3)
C13 Mo2 C13B 25.7(2)
C14 Mo2 C13B 10.5(2)
C12 Mo2 C13B 53.3(2)
C16B Mo2 C13B 58.3(3)
C3 Mo2 C16 111.18(12)
C18 Mo2 C16 123.30(12)
C19 Mo2 C16 140.65(11)
C17 Mo2 C16 127.70(10)
C12B Mo2 C16 53.7(2)
C13 Mo2 C16 58.38(12)
C14 Mo2 C16 58.63(12)
C12 Mo2 C16 34.81(12)
C16B Mo2 C16 25.2(2)
C13B Mo2 C16 60.2(2)
C3 Mo2 C15 144.79(10)
C18 Mo2 C15 95.81(10)
C19 Mo2 C15 105.38(11)
C17 Mo2 C15 120.35(10)
C12B Mo2 C15 61.6(2)
C13 Mo2 C15 58.72(13)
C14 Mo2 C15 35.26(12)
C12 Mo2 C15 58.60(12)
C16B Mo2 C15 54.0(2)
C13B Mo2 C15 43.0(2)
C16 Mo2 C15 35.27(13)
C4 Fe1 C6 103.59(9)
C4 Fe1 C5 97.19(9)
C6 Fe1 C5 92.51(9)
C4 Fe1 P1 93.20(6)
C6 Fe1 P1 98.40(7)
C5 Fe1 P1 162.76(7)
C4 Fe1 S1 140.30(6)
C6 Fe1 S1 104.97(7)
C5 Fe1 S1 108.45(7)
P1 Fe1 S1 55.828(18)
C4 Fe1 Mo1 105.06(6)
C6 Fe1 Mo1 150.69(7)
C5 Fe1 Mo1 77.97(6)
P1 Fe1 Mo1 86.068(15)
S1 Fe1 Mo1 54.104(13)
C17 P1 S1 113.33(7)
C17 P1 Fe1 136.58(6)
S1 P1 Fe1 63.942(19)
C17 P1 Mo2 65.62(6)
S1 P1 Mo2 129.79(2)
Fe1 P1 Mo2 152.24(2)
P1 S1 Fe1 60.231(19)
P1 S1 Mo1 102.11(2)
Fe1 S1 Mo1 76.222(16)
O1 C1 Mo1 173.03(18)
O2 C2 Mo1 172.66(17)
O3 C3 Mo2 177.81(17)
O4 C4 Fe1 174.28(18)
O5 C5 Fe1 172.51(18)
O6 C6 Fe1 177.10(19)
C8 C7 C11 107.86(18)
C8 C7 Mo1 71.80(12)
C11 C7 Mo1 74.75(11)
C8 C7 H7 126.1
C11 C7 H7 126.1
Mo1 C7 H7 119.2
C7 C8 C9 107.60(18)
C7 C8 Mo1 72.45(11)
C9 C8 Mo1 73.46(11)
C7 C8 H8 126.2
C9 C8 H8 126.2
Mo1 C8 H8 119.8
C10 C9 C8 108.42(18)
C10 C9 Mo1 74.94(11)
C8 C9 Mo1 70.91(11)
C10 C9 H9 125.8
C8 C9 H9 125.8
Mo1 C9 H9 120.1
C9 C10 C11 108.19(18)
C9 C10 Mo1 70.49(11)
C11 C10 Mo1 72.06(11)
C9 C10 H10 125.9
C11 C10 H10 125.9
Mo1 C10 H10 123.2
C10 C11 C7 107.91(18)
C10 C11 Mo1 73.50(12)
C7 C11 Mo1 69.90(11)
C10 C11 H11 126
C7 C11 H11 126
Mo1 C11 H11 122.2
C16 C12 C13 108.2(3)
C16 C12 Mo2 73.56(19)
C13 C12 Mo2 71.71(19)
C16 C12 H12 125.9
C13 C12 H12 125.9
Mo2 C12 H12 120.6
C12 C13 C14 108.3(3)
C12 C13 Mo2 72.9(2)
C14 C13 Mo2 72.74(19)
C12 C13 H13 125.8
C14 C13 H13 125.8
Mo2 C13 H13 120.3
C13 C14 C15 107.9(3)
C13 C14 Mo2 71.8(2)
C15 C14 Mo2 73.7(2)
C13 C14 H14 126
C15 C14 H14 126
Mo2 C14 H14 120.3
C14 C15 C16 107.2(3)
C14 C15 Mo2 71.1(2)
C16 C15 Mo2 72.1(2)
C14 C15 H15 126.4
C16 C15 H15 126.4
Mo2 C15 H15 122.1
C12 C16 C15 108.4(3)
C12 C16 Mo2 71.63(19)
C15 C16 Mo2 72.6(2)
C12 C16 H16 125.8
C15 C16 H16 125.8
Mo2 C16 H16 121.7
C13B C12B C16B 107.2(7)
C13B C12B Mo2 73.7(5)
C16B C12B Mo2 73.0(4)
C13B C12B H12B 126.4
C16B C12B H12B 126.4
Mo2 C12B H12B 118.9
C14B C13B C12B 108.2(7)
C14B C13B Mo2 73.7(5)
C12B C13B Mo2 71.3(4)
C14B C13B H13B 125.9
C12B C13B H13B 125.9
Mo2 C13B H13B 120.8
C13B C14B C15B 109.5(7)
C13B C14B Mo2 71.9(4)
C15B C14B Mo2 73.4(4)
C13B C14B H14B 125.3
C15B C14B H14B 125.3
Mo2 C14B H14B 121.1
C16B C15B C14B 106.3(7)
C16B C15B Mo2 70.8(4)
C14B C15B Mo2 71.8(4)
C16B C15B H15B 126.8
C14B C15B H15B 126.8
Mo2 C15B H15B 122.3
C15B C16B C12B 108.8(7)
C15B C16B Mo2 74.7(4)
C12B C16B Mo2 71.2(4)
C15B C16B H16B 125.6
C12B C16B H16B 125.6
Mo2 C16B H16B 120.3
C18 C17 C22 115.51(16)
C18 C17 P1 114.30(14)
C22 C17 P1 127.40(14)
C18 C17 Mo2 67.88(10)
C22 C17 Mo2 115.57(12)
P1 C17 Mo2 69.84(6)
C19 C18 C17 110.51(16)
C19 C18 C23 122.26(17)
C17 C18 C23 125.44(16)
C19 C18 Mo2 72.64(11)
C17 C18 Mo2 74.22(10)
C23 C18 Mo2 132.17(13)
C20 C19 C18 119.17(17)
C20 C19 Mo2 80.41(11)
C18 C19 Mo2 70.13(11)
C20 C19 H19 122.3(14)
C18 C19 H19 118.4(14)
Mo2 C19 H19 116.1(14)
C19 C20 C21 113.63(17)
C19 C20 C27 120.72(17)
C21 C20 C27 115.61(17)
C19 C20 Mo2 64.70(10)
C21 C20 Mo2 107.11(12)
C27 C20 Mo2 125.25(13)
C22 C21 C20 119.69(18)
C22 C21 H21 123.3(16)
C20 C21 H21 116.0(16)
C21 C22 C17 112.83(17)
C21 C22 C31 121.83(17)
C17 C22 C31 123.80(16)
C24 C23 C25 109.64(18)
C24 C23 C26 108.41(17)
C25 C23 C26 107.41(18)
C24 C23 C18 112.68(17)
C25 C23 C18 113.34(16)
C26 C23 C18 105.02(16)
C23 C24 H24A 109.5
C23 C24 H24B 109.5
H24A C24 H24B 109.5
C23 C24 H24C 109.5
H24A C24 H24C 109.5
H24B C24 H24C 109.5
C23 C25 H25A 109.5
C23 C25 H25B 109.5
H25A C25 H25B 109.5
C23 C25 H25C 109.5
H25A C25 H25C 109.5
H25B C25 H25C 109.5
C23 C26 H26A 109.5
C23 C26 H26B 109.5
H26A C26 H26B 109.5
C23 C26 H26C 109.5
H26A C26 H26C 109.5
H26B C26 H26C 109.5
C30 C27 C28 107.30(18)
C30 C27 C29 108.65(19)
C28 C27 C29 109.42(17)
C30 C27 C20 113.17(17)
C28 C27 C20 111.59(16)
C29 C27 C20 106.65(16)
C27 C28 H28A 109.5
C27 C28 H28B 109.5
H28A C28 H28B 109.5
C27 C28 H28C 109.5
H28A C28 H28C 109.5
H28B C28 H28C 109.5
C27 C29 H29A 109.5
C27 C29 H29B 109.5
H29A C29 H29B 109.5
C27 C29 H29C 109.5
H29A C29 H29C 109.5
H29B C29 H29C 109.5
C27 C30 H30A 109.5
C27 C30 H30B 109.5
H30A C30 H30B 109.5
C27 C30 H30C 109.5
H30A C30 H30C 109.5
H30B C30 H30C 109.5
C32 C31 C33 109.61(17)
C32 C31 C22 113.45(16)
C33 C31 C22 109.08(16)
C32 C31 C34 107.82(16)
C33 C31 C34 108.59(18)
C22 C31 C34 108.17(16)
C31 C32 H32A 109.5
C31 C32 H32B 109.5
H32A C32 H32B 109.5
C31 C32 H32C 109.5
H32A C32 H32C 109.5
H32B C32 H32C 109.5
C31 C33 H33A 109.5
C31 C33 H33B 109.5
H33A C33 H33B 109.5
C31 C33 H33C 109.5
H33A C33 H33C 109.5
H33B C33 H33C 109.5
C31 C34 H34A 109.5
C31 C34 H34B 109.5
H34A C34 H34B 109.5
C31 C34 H34C 109.5
H34A C34 H34C 109.5
H34B C34 H34C 109.5

loop_
_geom_bond_atom_site_label_1
_geom_bond_atom_site_label_2
_geom_bond_distance
Mo1 C2 1.931(2)
Mo1 C1 1.940(2)
Mo1 C8 2.310(2)
Mo1 C7 2.319(2)
Mo1 C9 2.343(2)
Mo1 C11 2.382(2)
Mo1 C10 2.401(2)
Mo1 S1 2.4358(5)
Mo1 Fe1 2.9204(3)
Mo2 C3 2.003(2)
Mo2 C18 2.2298(18)
Mo2 C19 2.2630(19)
Mo2 C17 2.3163(18)
Mo2 C12B 2.318(8)
Mo2 C13 2.323(3)
Mo2 C14 2.335(3)
Mo2 C12 2.338(3)
Mo2 C16B 2.342(7)
Mo2 C13B 2.348(8)
Mo2 C16 2.363(3)
Mo2 C15 2.369(4)
Fe1 C4 1.784(2)
Fe1 C6 1.793(2)
Fe1 C5 1.793(2)
Fe1 P1 2.2150(5)
Fe1 S1 2.2923(5)
P1 C17 1.7838(19)
P1 S1 2.1112(7)
O1 C1 1.164(3)
O2 C2 1.165(3)
O3 C3 1.137(2)
O4 C4 1.148(3)
O5 C5 1.151(3)
O6 C6 1.143(3)
C7 C8 1.421(3)
C7 C11 1.429(3)
C7 H7 0.93
C8 C9 1.424(3)
C8 H8 0.93
C9 C10 1.411(3)
C9 H9 0.93
C10 C11 1.416(3)
C10 H10 0.93
C11 H11 0.93
C12 C16 1.407(5)
C12 C13 1.416(5)
C12 H12 0.93
C13 C14 1.420(5)
C13 H13 0.93
C14 C15 1.425(5)
C14 H14 0.93
C15 C16 1.434(5)
C15 H15 0.93
C16 H16 0.93
C12B C13B 1.404(12)
C12B C16B 1.436(12)
C12B H12B 0.93
C13B C14B 1.397(12)
C13B H13B 0.93
C14B C15B 1.424(11)
C14B H14B 0.93
C15B C16B 1.405(11)
C15B H15B 0.93
C16B H16B 0.93
C17 C18 1.479(3)
C17 C22 1.498(3)
C18 C19 1.435(3)
C18 C23 1.541(3)
C19 C20 1.432(3)
C19 H19 0.98(3)
C20 C21 1.481(3)
C20 C27 1.545(3)
C21 C22 1.333(3)
C21 H21 0.82(2)
C22 C31 1.534(3)
C23 C24 1.527(3)
C23 C25 1.527(3)
C23 C26 1.541(3)
C24 H24A 0.96
C24 H24B 0.96
C24 H24C 0.96
C25 H25A 0.96
C25 H25B 0.96
C25 H25C 0.96
C26 H26A 0.96
C26 H26B 0.96
C26 H26C 0.96
C27 C30 1.526(3)
C27 C28 1.529(3)
C27 C29 1.542(3)
C28 H28A 0.96
C28 H28B 0.96
C28 H28C 0.96
C29 H29A 0.96
C29 H29B 0.96
C29 H29C 0.96
C30 H30A 0.96
C30 H30B 0.96
C30 H30C 0.96
C31 C32 1.528(3)
C31 C33 1.530(3)
C31 C34 1.541(3)
C32 H32A 0.96
C32 H32B 0.96
C32 H32C 0.96
C33 H33A 0.96
C33 H33B 0.96
C33 H33C 0.96
C34 H34A 0.96
C34 H34B 0.96
C34 H34C 0.96
